data_4324229
loop_
_publ_author_name
'Camelia I. Onet'
'Lei Zhang'
'Rodolphe Cl\'erac'
'J. Bernard Jean-Denis'
'Martin Feeney'
'Thomas McCabe'
'Wolfgang Schmitt'

_publ_section_title
;
 Self-Assembly of Hybrid Organic-Inorganic Polyoxomolybdates: Solid-State
 Structures and Investigation of Formation and Core Rearrangements in
 Solution
;
_journal_name_full 'Inorganic Chemistry'
_journal_page_first 604
_journal_page_last 613
_journal_paper_doi 10.1021/ic101672t
_journal_volume 50
_journal_year 2011
_chemical_formula_sum 'C24 H20 As4 Mo4 N8 O36'
_chemical_formula_weight 1679.92
_chemical_name_systematic
; 
 ? 
;
_space_group_IT_number 2
_symmetry_space_group_name_Hall '-P 1'
_symmetry_space_group_name_H-M 'P -1'
_atom_sites_solution_hydrogens geom
_atom_sites_solution_primary direct
_atom_sites_solution_secondary difmap
_audit_creation_method SHELXL-97
_cell_angle_alpha 89.474(13)
_cell_angle_beta 66.129(10)
_cell_angle_gamma 63.926(7)
_cell_formula_units_Z 1
_cell_length_a 10.7255(19)
_cell_length_b 10.937(3)
_cell_length_c 12.000(3)
_cell_measurement_reflns_used 4861
_cell_measurement_temperature 108(2)
_cell_measurement_theta_max 31.1617
_cell_measurement_theta_min 3.3536
_cell_volume 1131.6(5)
_computing_structure_refinement 'SHELXL-97 (Sheldrick, 1997)'
_computing_structure_solution 'SHELXS-97 (Sheldrick, 1990)'
_diffrn_ambient_temperature 108(2)
_diffrn_detector_area_resol_mean none
_diffrn_measured_fraction_theta_full 0.986
_diffrn_measured_fraction_theta_max 0.986
_diffrn_radiation_monochromator graphite
_diffrn_radiation_source 'fine-focus sealed tube'
_diffrn_radiation_type MoK\a
_diffrn_radiation_wavelength 0.71075
_diffrn_reflns_av_R_equivalents 0.0313
_diffrn_reflns_av_sigmaI/netI 0.0302
_diffrn_reflns_limit_h_max 12
_diffrn_reflns_limit_h_min -12
_diffrn_reflns_limit_k_max 13
_diffrn_reflns_limit_k_min -13
_diffrn_reflns_limit_l_max 14
_diffrn_reflns_limit_l_min -14
_diffrn_reflns_number 14710
_diffrn_reflns_theta_full 25.02
_diffrn_reflns_theta_max 25.02
_diffrn_reflns_theta_min 3.35
_diffrn_standards_interval_count 0
_diffrn_standards_interval_time none
_diffrn_standards_number none
_exptl_absorpt_coefficient_mu 4.109
_exptl_absorpt_correction_T_max 0.457
_exptl_absorpt_correction_T_min 0.440
_exptl_absorpt_correction_type multi-scan
_exptl_absorpt_process_details crystalclear
_exptl_crystal_colour orange
_exptl_crystal_density_diffrn 2.465
_exptl_crystal_description 'rectangular plate'
_exptl_crystal_F_000 808
_exptl_crystal_size_max 0.2000
_exptl_crystal_size_mid 0.2000
_exptl_crystal_size_min 0.2000
_refine_diff_density_max 1.502
_refine_diff_density_min -0.739
_refine_diff_density_rms 0.128
_refine_ls_extinction_method none
_refine_ls_goodness_of_fit_ref 1.036
_refine_ls_hydrogen_treatment constr
_refine_ls_matrix_type full
_refine_ls_number_parameters 343
_refine_ls_number_reflns 3987
_refine_ls_number_restraints 3
_refine_ls_restrained_S_all 1.036
_refine_ls_R_factor_all 0.0303
_refine_ls_R_factor_gt 0.0282
_refine_ls_shift/su_max 0.000
_refine_ls_shift/su_mean 0.000
_refine_ls_structure_factor_coef Fsqd
_refine_ls_weighting_details 'calc w=1/[\s^2^(Fo^2^)+(0.0547P)^2^+1.5076P] where P=(Fo^2^+2Fc^2^)/3'
_refine_ls_weighting_scheme calc
_refine_ls_wR_factor_gt 0.0817
_refine_ls_wR_factor_ref 0.0831
_reflns_number_gt 3612
_reflns_number_total 3987
_reflns_threshold_expression >2sigma(I)
_cod_data_source_file ic101672t_si_005.cif
_cod_data_source_block a
_cod_database_code 4324229

loop_
_symmetry_equiv_pos_as_xyz
'x, y, z'
'-x, -y, -z'

loop_
_atom_site_label
_atom_site_type_symbol
_atom_site_fract_x
_atom_site_fract_y
_atom_site_fract_z
_atom_site_U_iso_or_equiv
_atom_site_adp_type
_atom_site_occupancy
_atom_site_symmetry_multiplicity
_atom_site_calc_flag
_atom_site_refinement_flags
Mo1 Mo 0.30817(4) 0.49744(3) 0.44314(3) 0.00897(11) Uani 1 1 d .
Mo2 Mo 0.23323(4) 0.25006(4) 0.56907(3) 0.01082(11) Uani 1 1 d .
As1 As 0.06738(4) 0.41612(4) 0.34478(4) 0.00857(12) Uani 1 1 d .
As3 As 0.10164(5) 0.75785(4) 0.31852(4) 0.01124(12) Uani 1 1 d .
O1 O 0.3108(3) 0.3774(3) 0.5603(3) 0.0122(6) Uani 1 1 d .
O1W O 0.0552(4) 0.8805(3) 0.6398(4) 0.0328(9) Uani 1 1 d D
H1WA H 0.1166 0.8786 0.6697 0.049 Uiso 1 1 d RD
H1WB H 0.0724 0.7958 0.6365 0.049 Uiso 1 1 d RD
O2 O 0.4754(3) 0.3794(3) 0.3182(3) 0.0160(6) Uani 1 1 d .
O3 O 0.3595(3) 0.6030(3) 0.4945(3) 0.0143(6) Uani 1 1 d .
O4 O 0.1704(3) 0.3954(3) 0.4257(2) 0.0103(6) Uani 1 1 d .
O5 O 0.2352(3) 0.6082(3) 0.3271(3) 0.0133(6) Uani 1 1 d .
O6 O -0.0849(3) 0.8223(3) 0.4266(3) 0.0152(6) Uani 1 1 d .
O7 O -0.0138(3) 0.5782(3) 0.3197(3) 0.0125(6) Uani 1 1 d .
O8 O 0.2708(3) 0.1761(3) 0.6854(3) 0.0166(6) Uani 1 1 d .
O9 O 0.3732(3) 0.1266(3) 0.4363(3) 0.0179(6) Uani 1 1 d .
O11 O 0.1513(3) 0.8812(3) 0.3414(3) 0.0191(7) Uani 1 1 d .
O13 O -0.0673(3) 0.3648(3) 0.4130(2) 0.0113(6) Uani 1 1 d .
O24 O 0.7415(4) 0.0231(3) -0.0976(3) 0.0252(7) Uani 1 1 d .
O25 O 0.6744(4) 0.0847(4) 0.0973(3) 0.0313(8) Uani 1 1 d .
O26 O 0.5374(4) 0.0933(3) -0.1786(3) 0.0254(7) Uani 1 1 d .
H26A H 0.5892 0.0088 -0.1797 0.038 Uiso 1 1 calc R
O30 O 0.3878(4) 0.4256(4) -0.2334(3) 0.0296(8) Uani 1 1 d .
O31 O 0.4963(4) 0.3883(3) -0.1102(3) 0.0273(8) Uani 1 1 d .
O32 O 0.1773(4) 0.6812(4) -0.2093(3) 0.0286(8) Uani 1 1 d .
H32A H 0.2438 0.5999 -0.2500 0.043 Uiso 1 1 calc R
C1 C 0.2144(5) 0.3055(4) 0.1826(4) 0.0118(8) Uani 1 1 d .
C2 C 0.1710(5) 0.3093(4) 0.0864(4) 0.0154(9) Uani 1 1 d .
H2B H 0.0651 0.3630 0.1037 0.018 Uiso 1 1 calc R
C3 C 0.2799(5) 0.2361(5) -0.0328(4) 0.0169(9) Uani 1 1 d .
H3B H 0.2480 0.2368 -0.0961 0.020 Uiso 1 1 calc R
C4 C 0.4363(5) 0.1611(5) -0.0610(4) 0.0172(9) Uani 1 1 d .
C5 C 0.4794(5) 0.1599(5) 0.0354(4) 0.0170(9) Uani 1 1 d .
C6 C 0.3701(5) 0.2310(4) 0.1568(4) 0.0163(9) Uani 1 1 d .
H6A H 0.4012 0.2287 0.2208 0.020 Uiso 1 1 calc R
C13 C 0.2488(5) 0.6112(5) 0.0677(4) 0.0193(9) Uani 1 1 d .
H13A H 0.3164 0.5409 0.0936 0.023 Uiso 1 1 calc R
C14 C 0.1285(5) 0.7356(5) 0.1515(4) 0.0160(9) Uani 1 1 d .
C15 C 0.0298(5) 0.8368(5) 0.1121(4) 0.0203(10) Uani 1 1 d .
H15A H -0.0521 0.9209 0.1692 0.024 Uiso 1 1 calc R
C16 C 0.2684(5) 0.5914(5) -0.0542(4) 0.0158(9) Uani 1 1 d .
C17 C 0.1679(5) 0.6934(5) -0.0937(4) 0.0195(10) Uani 1 1 d .
C18 C 0.0483(5) 0.8174(5) -0.0080(4) 0.0219(10) Uani 1 1 d .
H18A H -0.0201 0.8883 -0.0330 0.026 Uiso 1 1 calc R
N1 N 0.6412(4) 0.0855(4) 0.0112(3) 0.0199(8) Uani 1 1 d .
N3 N 0.3918(4) 0.4613(4) -0.1381(4) 0.0225(9) Uani 1 1 d .
N5 N 0.6934(4) 0.1139(3) 0.3249(3) 0.0092(7) Uani 1 1 d .
N7 N 0.6135(4) 0.1508(4) 0.5791(3) 0.0186(8) Uani 1 1 d .

loop_
_atom_site_aniso_label
_atom_site_aniso_U_11
_atom_site_aniso_U_22
_atom_site_aniso_U_33
_atom_site_aniso_U_23
_atom_site_aniso_U_13
_atom_site_aniso_U_12
Mo1 0.00658(18) 0.00795(19) 0.01063(19) 0.00073(14) -0.00343(14) -0.00239(15)
Mo2 0.00958(19) 0.00911(19) 0.0145(2) 0.00371(15) -0.00687(15) -0.00367(15)
As1 0.0059(2) 0.0082(2) 0.0082(2) -0.00062(16) -0.00251(16) -0.00117(17)
As3 0.0092(2) 0.0083(2) 0.0146(2) 0.00029(17) -0.00618(18) -0.00205(17)
O1 0.0102(14) 0.0146(15) 0.0145(14) 0.0050(12) -0.0080(12) -0.0058(12)
O1W 0.032(2) 0.0139(17) 0.057(2) 0.0035(16) -0.0266(19) -0.0085(16)
O2 0.0131(15) 0.0137(16) 0.0152(15) 0.0006(12) -0.0028(12) -0.0046(13)
O3 0.0105(14) 0.0136(15) 0.0171(15) 0.0013(12) -0.0051(12) -0.0052(12)
O4 0.0103(13) 0.0125(15) 0.0104(14) 0.0029(11) -0.0062(11) -0.0059(12)
O5 0.0097(14) 0.0149(15) 0.0134(14) 0.0049(12) -0.0049(12) -0.0048(12)
O6 0.0121(15) 0.0099(15) 0.0227(16) 0.0000(12) -0.0079(13) -0.0043(12)
O7 0.0084(13) 0.0091(15) 0.0137(14) 0.0032(12) -0.0038(12) 0.0000(12)
O8 0.0158(15) 0.0167(16) 0.0190(16) 0.0068(13) -0.0105(13) -0.0069(13)
O9 0.0164(15) 0.0096(15) 0.0206(16) -0.0001(13) -0.0057(13) -0.0028(13)
O11 0.0154(15) 0.0173(16) 0.0273(17) 0.0014(13) -0.0107(13) -0.0088(13)
O13 0.0080(13) 0.0092(14) 0.0116(14) -0.0027(11) -0.0015(11) -0.0024(12)
O24 0.0142(16) 0.0232(18) 0.0185(16) -0.0013(14) 0.0032(13) -0.0025(14)
O25 0.0169(17) 0.039(2) 0.0257(18) -0.0067(16) -0.0101(15) -0.0023(16)
O26 0.0276(18) 0.0226(18) 0.0116(15) -0.0019(13) -0.0017(14) -0.0065(15)
O30 0.041(2) 0.031(2) 0.0148(17) -0.0027(15) -0.0075(15) -0.0201(18)
O31 0.0196(17) 0.0222(18) 0.0285(18) 0.0028(15) -0.0065(15) -0.0043(15)
O32 0.0254(18) 0.041(2) 0.0152(16) 0.0018(15) -0.0105(14) -0.0114(17)
C1 0.011(2) 0.009(2) 0.012(2) -0.0008(16) -0.0027(17) -0.0036(17)
C2 0.013(2) 0.015(2) 0.017(2) 0.0018(18) -0.0078(18) -0.0057(18)
C3 0.022(2) 0.020(2) 0.012(2) 0.0034(18) -0.0085(18) -0.011(2)
C4 0.020(2) 0.014(2) 0.012(2) 0.0009(17) -0.0026(18) -0.0084(19)
C5 0.009(2) 0.015(2) 0.018(2) 0.0002(18) -0.0021(17) -0.0027(18)
C6 0.019(2) 0.014(2) 0.014(2) 0.0010(17) -0.0058(18) -0.0076(19)
C13 0.016(2) 0.017(2) 0.023(2) 0.0059(19) -0.0094(19) -0.0066(19)
C14 0.013(2) 0.017(2) 0.020(2) 0.0064(18) -0.0065(18) -0.0084(19)
C15 0.018(2) 0.016(2) 0.021(2) 0.0004(19) -0.0051(19) -0.006(2)
C16 0.012(2) 0.016(2) 0.011(2) -0.0027(17) -0.0003(17) -0.0043(18)
C17 0.018(2) 0.025(3) 0.014(2) 0.0012(19) -0.0053(18) -0.010(2)
C18 0.020(2) 0.024(3) 0.022(2) 0.008(2) -0.011(2) -0.009(2)
N1 0.0134(18) 0.017(2) 0.019(2) -0.0014(16) -0.0019(16) -0.0035(16)
N3 0.022(2) 0.022(2) 0.020(2) 0.0064(17) -0.0043(17) -0.0127(19)
N5 0.0063(16) 0.0096(17) 0.0071(16) 0.0002(13) -0.0022(13) -0.0008(14)
N7 0.0191(19) 0.016(2) 0.021(2) 0.0026(16) -0.0090(16) -0.0087(17)

loop_
_atom_type_symbol
_atom_type_description
_atom_type_scat_dispersion_real
_atom_type_scat_dispersion_imag
_atom_type_scat_source
C C 0.0033 0.0016 'International Tables Vol C Tables 4.2.6.8 and 6.1.1.4'
H H 0.0000 0.0000 'International Tables Vol C Tables 4.2.6.8 and 6.1.1.4'
As As 0.0499 2.0058 'International Tables Vol C Tables 4.2.6.8 and 6.1.1.4'
Mo Mo -1.6832 0.6857 'International Tables Vol C Tables 4.2.6.8 and 6.1.1.4'
N N 0.0061 0.0033 'International Tables Vol C Tables 4.2.6.8 and 6.1.1.4'
O O 0.0106 0.0060 'International Tables Vol C Tables 4.2.6.8 and 6.1.1.4'

loop_
_geom_angle_atom_site_label_1
_geom_angle_atom_site_label_2
_geom_angle_atom_site_label_3
_geom_angle
_geom_angle_site_symmetry_1
_geom_angle_site_symmetry_3
O3 Mo1 O2 104.73(14) . .
O3 Mo1 O1 100.83(13) . .
O2 Mo1 O1 97.13(13) . .
O3 Mo1 O5 98.60(13) . .
O2 Mo1 O5 90.28(13) . .
O1 Mo1 O5 156.65(11) . .
O3 Mo1 O13 86.93(12) . 2_566
O2 Mo1 O13 167.73(12) . 2_566
O1 Mo1 O13 84.16(11) . 2_566
O5 Mo1 O13 84.09(11) . 2_566
O3 Mo1 O4 162.67(12) . .
O2 Mo1 O4 92.55(12) . .
O1 Mo1 O4 75.20(10) . .
O5 Mo1 O4 82.40(11) . .
O13 Mo1 O4 75.93(10) 2_566 .
O3 Mo1 Mo2 129.15(10) . .
O2 Mo1 Mo2 92.87(10) . .
O1 Mo1 Mo2 28.80(8) . .
O5 Mo1 Mo2 129.13(8) . .
O13 Mo1 Mo2 82.36(7) 2_566 .
O4 Mo1 Mo2 46.74(7) . .
O8 Mo2 O9 104.19(14) . .
O8 Mo2 O1 99.20(13) . .
O9 Mo2 O1 101.72(13) . .
O8 Mo2 O6 96.61(13) . 2_566
O9 Mo2 O6 88.55(13) . 2_566
O1 Mo2 O6 158.36(12) . 2_566
O8 Mo2 O7 98.49(13) . 2_566
O9 Mo2 O7 154.73(13) . 2_566
O1 Mo2 O7 85.31(11) . 2_566
O6 Mo2 O7 77.79(11) 2_566 2_566
O8 Mo2 O4 169.07(12) . .
O9 Mo2 O4 84.21(12) . .
O1 Mo2 O4 71.90(10) . .
O6 Mo2 O4 90.51(10) 2_566 .
O7 Mo2 O4 74.87(10) 2_566 .
O8 Mo2 Mo1 128.35(10) . .
O9 Mo2 Mo1 91.90(10) . .
O1 Mo2 Mo1 29.16(8) . .
O6 Mo2 Mo1 133.12(8) 2_566 .
O7 Mo2 Mo1 82.52(8) 2_566 .
O4 Mo2 Mo1 43.07(6) . .
O13 As1 O7 110.55(14) . .
O13 As1 O4 110.84(13) . .
O7 As1 O4 114.22(13) . .
O13 As1 C1 111.14(15) . .
O7 As1 C1 104.00(16) . .
O4 As1 C1 105.77(15) . .
O5 As3 O6 118.60(14) . .
O5 As3 O11 105.63(14) . .
O6 As3 O11 104.08(14) . .
O5 As3 C14 105.94(16) . .
O6 As3 C14 113.51(16) . .
O11 As3 C14 108.47(16) . .
Mo2 O1 Mo1 122.05(14) . .
H1WA O1W H1WB 100.1 . .
As1 O4 Mo1 133.78(15) . .
As1 O4 Mo2 136.04(14) . .
Mo1 O4 Mo2 90.18(9) . .
As3 O5 Mo1 144.62(17) . .
As3 O6 Mo2 125.45(16) . 2_566
As1 O7 Mo2 129.35(15) . 2_566
As1 O13 Mo1 124.56(14) . 2_566
C4 O26 H26A 109.5 . .
C17 O32 H32A 109.5 . .
C6 C1 C2 119.8(4) . .
C6 C1 As1 118.8(3) . .
C2 C1 As1 121.1(3) . .
C3 C2 C1 120.8(4) . .
C3 C2 H2B 119.6 . .
C1 C2 H2B 119.6 . .
C2 C3 C4 120.4(4) . .
C2 C3 H3B 119.8 . .
C4 C3 H3B 119.8 . .
O26 C4 C3 118.0(4) . .
O26 C4 C5 123.6(4) . .
C3 C4 C5 118.4(4) . .
C6 C5 C4 121.7(4) . .
C6 C5 N1 117.4(4) . .
C4 C5 N1 120.9(4) . .
C5 C6 C1 118.8(4) . .
C5 C6 H6A 120.6 . .
C1 C6 H6A 120.6 . .
C16 C13 C14 119.4(4) . .
C16 C13 H13A 120.3 . .
C14 C13 H13A 120.3 . .
C15 C14 C13 119.4(4) . .
C15 C14 As3 122.1(3) . .
C13 C14 As3 118.4(3) . .
C18 C15 C14 121.4(4) . .
C18 C15 H15A 119.3 . .
C14 C15 H15A 119.3 . .
C13 C16 C17 121.1(4) . .
C13 C16 N3 118.2(4) . .
C17 C16 N3 120.6(4) . .
O32 C17 C18 116.8(4) . .
O32 C17 C16 124.8(4) . .
C18 C17 C16 118.4(4) . .
C15 C18 C17 120.2(4) . .
C15 C18 H18A 119.9 . .
C17 C18 H18A 119.9 . .
O25 N1 O24 122.3(4) . .
O25 N1 C5 119.2(4) . .
O24 N1 C5 118.5(4) . .
O31 N3 O30 122.3(4) . .
O31 N3 C16 118.3(4) . .
O30 N3 C16 119.3(4) . .

loop_
_geom_bond_atom_site_label_1
_geom_bond_atom_site_label_2
_geom_bond_distance
_geom_bond_site_symmetry_2
Mo1 O3 1.692(3) .
Mo1 O2 1.720(3) .
Mo1 O1 1.915(3) .
Mo1 O5 2.009(3) .
Mo1 O13 2.223(3) 2_566
Mo1 O4 2.276(3) .
Mo1 Mo2 3.3321(9) .
Mo2 O8 1.707(3) .
Mo2 O9 1.714(3) .
Mo2 O1 1.894(3) .
Mo2 O6 2.049(3) 2_566
Mo2 O7 2.113(3) 2_566
Mo2 O4 2.427(3) .
As1 O13 1.679(3) .
As1 O7 1.685(3) .
As1 O4 1.690(3) .
As1 C1 1.903(4) .
As3 O5 1.672(3) .
As3 O6 1.691(3) .
As3 O11 1.713(3) .
As3 C14 1.908(4) .
O1W H1WA 0.8612 .
O1W H1WB 0.8600 .
O6 Mo2 2.049(3) 2_566
O7 Mo2 2.113(3) 2_566
O13 Mo1 2.223(3) 2_566
O24 N1 1.249(5) .
O25 N1 1.220(5) .
O26 C4 1.338(5) .
O26 H26A 0.8400 .
O30 N3 1.235(5) .
O31 N3 1.231(5) .
O32 C17 1.353(5) .
O32 H32A 0.8400 .
C1 C6 1.392(6) .
C1 C2 1.403(6) .
C2 C3 1.378(6) .
C2 H2B 0.9500 .
C3 C4 1.392(6) .
C3 H3B 0.9500 .
C4 C5 1.406(6) .
C5 C6 1.392(6) .
C5 N1 1.454(5) .
C6 H6A 0.9500 .
C13 C16 1.396(6) .
C13 C14 1.399(6) .
C13 H13A 0.9500 .
C14 C15 1.390(6) .
C15 C18 1.378(6) .
C15 H15A 0.9500 .
C16 C17 1.406(6) .
C16 N3 1.443(6) .
C17 C18 1.404(6) .
C18 H18A 0.9500 .
